data_7123936
loop_
_publ_author_name
'Wesemann, Lars'
'Wei\&s, Sebastian'
'Schubert, Hartmut'

_publ_section_title
;
 Low valent lead hydride chemistry: hydroplumbylation of phenylacetylene
 and 1,1-dimethylallene
;
_journal_name_full 'Chemical Communications'
_journal_paper_doi 10.1039/C9CC05431F
_journal_year 2019
_chemical_formula_sum 'C44 H56 Pb'
_chemical_formula_weight 792.07
_space_group_crystal_system triclinic
_space_group_IT_number 2
_space_group_name_Hall '-P 1'
_space_group_name_H-M_alt 'P -1'
_symmetry_space_group_name_Hall '-P 1'
_symmetry_space_group_name_H-M 'P -1'
_atom_sites_solution_hydrogens geom
_audit_creation_method SHELXL-2014
_audit_update_record
;
2019-07-12 deposited with the CCDC.    2019-08-01 downloaded from the CCDC.
;
_cell_angle_alpha 87.2140(10)
_cell_angle_beta 89.7630(10)
_cell_angle_gamma 66.5670(10)
_cell_formula_units_Z 2
_cell_length_a 10.7640(2)
_cell_length_b 13.1364(2)
_cell_length_c 14.7038(3)
_cell_measurement_reflns_used 9778
_cell_measurement_temperature 100(2)
_cell_measurement_theta_max 27.13
_cell_measurement_theta_min 2.47
_cell_volume 1905.13(6)
_computing_cell_refinement 'Bruker SAINT'
_computing_data_collection 'Bruker APEX2'
_computing_data_reduction 'Bruker SAINT'
_computing_molecular_graphics 'Bruker SHELXTL'
_computing_publication_material 'Bruker SHELXTL'
_computing_structure_refinement 'SHELXL-2014 (Sheldrick 2014)'
_computing_structure_solution 'SHELXS-97 (Sheldrick 2008)'
_diffrn_ambient_temperature 100(2)
_diffrn_detector_area_resol_mean 8.333
_diffrn_measured_fraction_theta_full 0.999
_diffrn_measured_fraction_theta_max 0.997
_diffrn_measurement_device_type 'Bruker APEX-II CCD'
_diffrn_measurement_method '\f and \w scans'
_diffrn_radiation_type MoK\a
_diffrn_radiation_wavelength 0.71073
_diffrn_reflns_av_R_equivalents 0.0335
_diffrn_reflns_av_unetI/netI 0.0323
_diffrn_reflns_Laue_measured_fraction_full 0.999
_diffrn_reflns_Laue_measured_fraction_max 0.997
_diffrn_reflns_limit_h_max 13
_diffrn_reflns_limit_h_min -13
_diffrn_reflns_limit_k_max 16
_diffrn_reflns_limit_k_min -16
_diffrn_reflns_limit_l_max 18
_diffrn_reflns_limit_l_min -18
_diffrn_reflns_number 36187
_diffrn_reflns_point_group_measured_fraction_full 0.999
_diffrn_reflns_point_group_measured_fraction_max 0.997
_diffrn_reflns_theta_full 25.242
_diffrn_reflns_theta_max 27.139
_diffrn_reflns_theta_min 1.692
_diffrn_source 'sealed tube'
_exptl_absorpt_coefficient_mu 4.455
_exptl_absorpt_correction_T_max 0.8453
_exptl_absorpt_correction_T_min 0.7087
_exptl_absorpt_correction_type numerical
_exptl_absorpt_process_details 'SADABS V2008/1 (Bruker AXS)'
_exptl_crystal_density_diffrn 1.381
_exptl_crystal_description block
_exptl_crystal_F_000 804
_exptl_crystal_size_max 0.218
_exptl_crystal_size_mid 0.201
_exptl_crystal_size_min 0.163
_refine_diff_density_max 1.427
_refine_diff_density_min -1.525
_refine_diff_density_rms 0.104
_refine_ls_extinction_method none
_refine_ls_goodness_of_fit_ref 1.116
_refine_ls_hydrogen_treatment constr
_refine_ls_matrix_type full
_refine_ls_number_parameters 418
_refine_ls_number_reflns 8401
_refine_ls_number_restraints 0
_refine_ls_restrained_S_all 1.116
_refine_ls_R_factor_all 0.0293
_refine_ls_R_factor_gt 0.0231
_refine_ls_shift/su_max 0.005
_refine_ls_shift/su_mean 0.000
_refine_ls_structure_factor_coef Fsqd
_refine_ls_weighting_details 'w=1/[\s^2^(Fo^2^)+(0.0234P)^2^+0.5486P] where P=(Fo^2^+2Fc^2^)/3'
_refine_ls_weighting_scheme calc
_refine_ls_wR_factor_gt 0.0484
_refine_ls_wR_factor_ref 0.0497
_reflns_Friedel_coverage 0.000
_reflns_number_gt 7569
_reflns_number_total 8401
_reflns_threshold_expression 'I > 2\s(I)'
_cod_data_source_file c9cc05431f2.cif
_cod_data_source_block SW41_0m
_cod_database_code 7123936
_shelx_space_group_comment
;
The symmetry employed for this shelxl refinement is uniquely defined
by the following loop, which should always be used as a source of
symmetry information in preference to the above space-group names.
They are only intended as comments.
;
_shelx_estimated_absorpt_t_min 0.443
_shelx_estimated_absorpt_t_max 0.530
_shelxl_version_number 2014-3

loop_
_space_group_symop_operation_xyz
'x, y, z'
'-x, -y, -z'

loop_
_atom_site_label
_atom_site_type_symbol
_atom_site_fract_x
_atom_site_fract_y
_atom_site_fract_z
_atom_site_U_iso_or_equiv
_atom_site_adp_type
_atom_site_occupancy
_atom_site_site_symmetry_order
_atom_site_calc_flag
_atom_site_refinement_flags_posn
_atom_site_refinement_flags_adp
Pb1 Pb 0.24073(2) 1.05015(2) 0.34616(2) 0.01712(4) Uani 1 1 d . .
C1 C 0.1311(3) 0.9363(2) 0.37036(19) 0.0233(6) Uani 1 1 d . .
H1 H 0.0878 0.9165 0.3222 0.028 Uiso 1 1 calc R U
C2 C 0.1307(3) 0.8983(2) 0.45672(19) 0.0235(6) Uani 1 1 d . .
H2 H 0.1749 0.9242 0.5001 0.028 Uiso 1 1 calc R U
C3 C 0.0708(3) 0.8218(2) 0.49336(19) 0.0223(6) Uani 1 1 d . .
C4 C -0.0061(3) 0.7832(2) 0.44050(19) 0.0233(6) Uani 1 1 d . .
H4 H -0.0224 0.8070 0.3780 0.028 Uiso 1 1 calc R U
C5 C -0.0598(3) 0.7101(2) 0.4777(2) 0.0275(7) Uani 1 1 d . .
H5 H -0.1105 0.6832 0.4402 0.033 Uiso 1 1 calc R U
C6 C -0.0393(3) 0.6767(2) 0.5687(2) 0.0293(7) Uani 1 1 d . .
H6 H -0.0762 0.6271 0.5941 0.035 Uiso 1 1 calc R U
C7 C 0.0353(3) 0.7158(2) 0.6230(2) 0.0288(7) Uani 1 1 d . .
H7 H 0.0487 0.6939 0.6859 0.035 Uiso 1 1 calc R U
C8 C 0.0904(3) 0.7869(2) 0.58550(19) 0.0266(7) Uani 1 1 d . .
H8 H 0.1426 0.8124 0.6231 0.032 Uiso 1 1 calc R U
C9 C 0.2833(2) 1.0192(2) 0.19283(16) 0.0121(5) Uani 1 1 d . .
C10 C 0.3888(2) 0.9156(2) 0.17854(16) 0.0119(5) Uani 1 1 d . .
C11 C 0.4350(2) 0.8852(2) 0.09180(17) 0.0135(5) Uani 1 1 d . .
H11 H 0.5073 0.8154 0.0835 0.016 Uiso 1 1 calc R U
C12 C 0.3758(2) 0.9567(2) 0.01699(17) 0.0135(5) Uani 1 1 d . .
H12 H 0.4055 0.9352 -0.0427 0.016 Uiso 1 1 calc R U
C13 C 0.2731(2) 1.0596(2) 0.02985(16) 0.0130(5) Uani 1 1 d . .
H13 H 0.2327 1.1084 -0.0214 0.016 Uiso 1 1 calc R U
C18 C 0.5519(2) 0.7182(2) 0.42667(16) 0.0135(5) Uani 1 1 d . .
C14 C 0.2284(2) 1.0925(2) 0.11683(17) 0.0123(5) Uani 1 1 d . .
C15 C 0.4524(2) 0.84168(19) 0.26199(16) 0.0115(5) Uani 1 1 d . .
C16 C 0.5305(2) 0.8745(2) 0.32257(16) 0.0120(5) Uani 1 1 d . .
C26 C 0.4869(3) 0.6408(2) 0.56955(18) 0.0222(6) Uani 1 1 d . .
H26A H 0.4164 0.7144 0.5795 0.033 Uiso 1 1 calc R U
H26B H 0.5211 0.6015 0.6285 0.033 Uiso 1 1 calc R U
H26C H 0.4487 0.5983 0.5344 0.033 Uiso 1 1 calc R U
C17 C 0.5756(2) 0.8125(2) 0.40482(17) 0.0132(5) Uani 1 1 d . .
H17 H 0.6241 0.8360 0.4471 0.016 Uiso 1 1 calc R U
C20 C 0.4312(2) 0.7438(2) 0.28199(16) 0.0125(5) Uani 1 1 d . .
C19 C 0.4824(2) 0.6844(2) 0.36369(17) 0.0140(5) Uani 1 1 d . .
H19 H 0.4693 0.6179 0.3770 0.017 Uiso 1 1 calc R U
C21 C 0.5803(2) 0.9653(2) 0.29440(17) 0.0147(5) Uani 1 1 d . .
H21 H 0.5071 1.0240 0.2568 0.018 Uiso 1 1 calc R U
C22 C 0.7038(3) 0.9143(2) 0.23421(19) 0.0219(6) Uani 1 1 d . .
H22A H 0.6777 0.8870 0.1797 0.033 Uiso 1 1 calc R U
H22B H 0.7744 0.8524 0.2682 0.033 Uiso 1 1 calc R U
H22C H 0.7384 0.9708 0.2162 0.033 Uiso 1 1 calc R U
C27 C 0.3561(3) 0.7015(2) 0.21608(17) 0.0153(5) Uani 1 1 d . .
H27 H 0.3025 0.7649 0.1729 0.018 Uiso 1 1 calc R U
C23 C 0.6147(3) 1.0208(2) 0.37413(18) 0.0211(6) Uani 1 1 d . .
H23A H 0.6342 1.0840 0.3508 0.032 Uiso 1 1 calc R U
H23B H 0.6943 0.9669 0.4073 0.032 Uiso 1 1 calc R U
H23C H 0.5377 1.0470 0.4152 0.032 Uiso 1 1 calc R U
C24 C 0.6029(3) 0.6538(2) 0.51701(17) 0.0177(5) Uani 1 1 d . .
H24 H 0.6386 0.6983 0.5541 0.021 Uiso 1 1 calc R U
C28 C 0.4565(3) 0.6097(2) 0.1599(2) 0.0251(6) Uani 1 1 d . .
H28A H 0.4064 0.5852 0.1166 0.038 Uiso 1 1 calc R U
H28B H 0.5115 0.5467 0.2006 0.038 Uiso 1 1 calc R U
H28C H 0.5155 0.6386 0.1265 0.038 Uiso 1 1 calc R U
C25 C 0.7192(3) 0.5420(2) 0.50390(19) 0.0233(6) Uani 1 1 d . .
H25A H 0.6874 0.4965 0.4673 0.035 Uiso 1 1 calc R U
H25B H 0.7516 0.5038 0.5634 0.035 Uiso 1 1 calc R U
H25C H 0.7932 0.5539 0.4726 0.035 Uiso 1 1 calc R U
C30 C 0.1298(2) 1.2101(2) 0.12853(15) 0.0114(5) Uani 1 1 d . .
C29 C 0.2578(3) 0.6590(2) 0.26219(19) 0.0247(6) Uani 1 1 d . .
H29A H 0.2016 0.6457 0.2158 0.037 Uiso 1 1 calc R U
H29B H 0.1998 0.7145 0.3031 0.037 Uiso 1 1 calc R U
H29C H 0.3088 0.5895 0.2973 0.037 Uiso 1 1 calc R U
C31 C -0.0106(2) 1.2424(2) 0.11517(16) 0.0135(5) Uani 1 1 d . .
C32 C -0.0963(2) 1.3534(2) 0.12336(16) 0.0151(5) Uani 1 1 d . .
H32 H -0.1908 1.3751 0.1137 0.018 Uiso 1 1 calc R U
C33 C -0.0493(2) 1.4336(2) 0.14514(16) 0.0137(5) Uani 1 1 d . .
C34 C 0.0893(2) 1.4001(2) 0.15810(16) 0.0139(5) Uani 1 1 d . .
H34 H 0.1233 1.4536 0.1740 0.017 Uiso 1 1 calc R U
C35 C 0.1801(2) 1.2908(2) 0.14855(16) 0.0122(5) Uani 1 1 d . .
C42 C 0.3313(2) 1.2632(2) 0.15415(18) 0.0149(5) Uani 1 1 d . .
H42 H 0.3805 1.1819 0.1455 0.018 Uiso 1 1 calc R U
C36 C -0.0683(3) 1.1593(2) 0.08780(18) 0.0188(6) Uani 1 1 d . .
H36 H 0.0054 1.0833 0.0956 0.023 Uiso 1 1 calc R U
C44 C 0.3740(3) 1.2875(2) 0.24628(19) 0.0260(6) Uani 1 1 d . .
H44A H 0.4721 1.2668 0.2475 0.039 Uiso 1 1 calc R U
H44B H 0.3504 1.2443 0.2943 0.039 Uiso 1 1 calc R U
H44C H 0.3272 1.3669 0.2564 0.039 Uiso 1 1 calc R U
C37 C -0.1127(3) 1.1788(3) -0.0117(2) 0.0317(7) Uani 1 1 d . .
H37A H -0.0352 1.1719 -0.0499 0.048 Uiso 1 1 calc R U
H37B H -0.1839 1.2536 -0.0215 0.048 Uiso 1 1 calc R U
H37C H -0.1477 1.1236 -0.0280 0.048 Uiso 1 1 calc R U
C43 C 0.3722(3) 1.3266(2) 0.07728(19) 0.0234(6) Uani 1 1 d . .
H43A H 0.3430 1.3109 0.0185 0.035 Uiso 1 1 calc R U
H43B H 0.4708 1.3029 0.0782 0.035 Uiso 1 1 calc R U
H43C H 0.3289 1.4066 0.0861 0.035 Uiso 1 1 calc R U
C38 C -0.1859(4) 1.1626(3) 0.1480(2) 0.0402(8) Uani 1 1 d . .
H38A H -0.2591 1.2368 0.1424 0.060 Uiso 1 1 calc R U
H38B H -0.1546 1.1453 0.2116 0.060 Uiso 1 1 calc R U
H38C H -0.2194 1.1076 0.1286 0.060 Uiso 1 1 calc R U
C39 C -0.1468(3) 1.5533(2) 0.15553(18) 0.0179(6) Uani 1 1 d . .
H39 H -0.2344 1.5634 0.1255 0.021 Uiso 1 1 calc R U
C40 C -0.0981(3) 1.6369(2) 0.10890(19) 0.0226(6) Uani 1 1 d . .
H40A H -0.0804 1.6202 0.0447 0.034 Uiso 1 1 calc R U
H40B H -0.0147 1.6320 0.1390 0.034 Uiso 1 1 calc R U
H40C H -0.1680 1.7121 0.1131 0.034 Uiso 1 1 calc R U
C41 C -0.1753(3) 1.5767(2) 0.2557(2) 0.0337(8) Uani 1 1 d . .
H41A H -0.2446 1.6519 0.2608 0.051 Uiso 1 1 calc R U
H41B H -0.0920 1.5702 0.2868 0.051 Uiso 1 1 calc R U
H41C H -0.2076 1.5228 0.2839 0.051 Uiso 1 1 calc R U

loop_
_atom_site_aniso_label
_atom_site_aniso_U_11
_atom_site_aniso_U_22
_atom_site_aniso_U_33
_atom_site_aniso_U_23
_atom_site_aniso_U_13
_atom_site_aniso_U_12
Pb1 0.01902(5) 0.01648(6) 0.01224(5) -0.00178(4) -0.00019(3) -0.00314(4)
C1 0.0233(14) 0.0209(15) 0.0251(15) -0.0003(12) 0.0052(12) -0.0083(12)
C2 0.0202(14) 0.0247(16) 0.0242(15) -0.0017(12) 0.0028(11) -0.0075(12)
C3 0.0180(13) 0.0224(15) 0.0221(15) -0.0006(12) 0.0040(11) -0.0035(12)
C4 0.0164(13) 0.0306(16) 0.0193(14) -0.0038(12) 0.0010(11) -0.0051(12)
C5 0.0213(14) 0.0287(17) 0.0317(17) -0.0017(13) 0.0038(12) -0.0091(13)
C6 0.0243(15) 0.0251(17) 0.0370(18) 0.0031(13) 0.0060(13) -0.0087(13)
C7 0.0242(15) 0.0284(17) 0.0265(16) 0.0031(13) 0.0005(12) -0.0034(13)
C8 0.0250(15) 0.0279(16) 0.0212(15) 0.0008(12) -0.0007(12) -0.0048(13)
C9 0.0128(11) 0.0119(12) 0.0131(12) -0.0007(10) -0.0016(9) -0.0066(10)
C10 0.0135(11) 0.0110(12) 0.0141(12) 0.0014(10) -0.0025(9) -0.0081(10)
C11 0.0138(12) 0.0107(12) 0.0164(13) -0.0023(10) 0.0005(10) -0.0051(10)
C12 0.0165(12) 0.0159(13) 0.0116(12) -0.0020(10) 0.0003(9) -0.0099(11)
C13 0.0170(12) 0.0132(13) 0.0112(12) 0.0030(10) -0.0040(9) -0.0089(11)
C18 0.0133(12) 0.0121(13) 0.0123(12) 0.0014(10) -0.0002(9) -0.0023(10)
C14 0.0117(11) 0.0112(12) 0.0163(13) 0.0009(10) -0.0032(9) -0.0072(10)
C15 0.0112(11) 0.0089(12) 0.0118(12) -0.0005(9) 0.0000(9) -0.0012(10)
C16 0.0125(11) 0.0082(12) 0.0129(12) -0.0008(9) 0.0014(9) -0.0016(10)
C26 0.0304(15) 0.0257(16) 0.0145(14) 0.0027(11) -0.0020(11) -0.0158(13)
C17 0.0125(12) 0.0117(13) 0.0141(12) -0.0010(10) -0.0020(9) -0.0034(10)
C20 0.0118(11) 0.0115(13) 0.0138(12) -0.0003(10) -0.0002(9) -0.0042(10)
C19 0.0160(12) 0.0087(12) 0.0171(13) 0.0027(10) -0.0005(10) -0.0050(10)
C21 0.0165(12) 0.0111(13) 0.0168(13) 0.0028(10) -0.0047(10) -0.0062(11)
C22 0.0249(14) 0.0215(15) 0.0234(15) 0.0012(12) 0.0030(11) -0.0137(12)
C27 0.0189(13) 0.0137(13) 0.0148(13) 0.0048(10) -0.0049(10) -0.0087(11)
C23 0.0256(14) 0.0160(14) 0.0238(15) -0.0013(11) -0.0059(11) -0.0104(12)
C24 0.0236(13) 0.0178(14) 0.0138(13) 0.0033(10) -0.0053(10) -0.0109(12)
C28 0.0303(15) 0.0250(16) 0.0258(16) -0.0095(12) 0.0014(12) -0.0163(13)
C25 0.0245(14) 0.0212(15) 0.0225(15) 0.0075(12) -0.0048(12) -0.0081(12)
C30 0.0144(12) 0.0122(12) 0.0068(11) 0.0024(9) -0.0019(9) -0.0047(10)
C29 0.0249(14) 0.0296(16) 0.0254(15) -0.0002(12) -0.0028(12) -0.0172(13)
C31 0.0153(12) 0.0140(13) 0.0114(12) 0.0043(10) -0.0025(9) -0.0065(10)
C32 0.0110(12) 0.0176(14) 0.0141(13) 0.0038(10) -0.0011(9) -0.0034(11)
C33 0.0170(12) 0.0124(13) 0.0091(12) 0.0028(9) 0.0018(9) -0.0034(11)
C34 0.0180(12) 0.0124(13) 0.0125(12) 0.0000(10) 0.0000(10) -0.0075(11)
C35 0.0140(12) 0.0135(13) 0.0086(12) 0.0014(9) -0.0016(9) -0.0051(10)
C42 0.0119(12) 0.0097(12) 0.0224(14) -0.0020(10) -0.0029(10) -0.0035(10)
C36 0.0180(13) 0.0142(14) 0.0255(15) 0.0037(11) -0.0064(11) -0.0085(11)
C44 0.0218(14) 0.0276(16) 0.0275(16) -0.0037(12) -0.0091(12) -0.0084(13)
C37 0.0420(18) 0.0359(18) 0.0280(17) -0.0006(14) -0.0077(14) -0.0271(16)
C43 0.0159(13) 0.0259(16) 0.0286(16) 0.0005(12) 0.0035(11) -0.0087(12)
C38 0.051(2) 0.053(2) 0.0379(19) -0.0028(16) 0.0050(16) -0.0436(19)
C39 0.0156(12) 0.0130(13) 0.0204(14) 0.0011(11) 0.0012(10) -0.0009(11)
C40 0.0241(14) 0.0135(14) 0.0241(15) 0.0005(11) 0.0032(11) -0.0010(12)
C41 0.0423(18) 0.0185(16) 0.0264(16) -0.0010(12) 0.0134(14) 0.0024(14)

loop_
_atom_type_symbol
_atom_type_description
_atom_type_scat_dispersion_real
_atom_type_scat_dispersion_imag
_atom_type_scat_source
C C 0.0033 0.0016 'International Tables Vol C Tables 4.2.6.8 and 6.1.1.4'
Pb Pb -3.3944 10.1111 'International Tables Vol C Tables 4.2.6.8 and 6.1.1.4'
H H 0.0000 0.0000 'International Tables Vol C Tables 4.2.6.8 and 6.1.1.4'

loop_
_geom_angle_atom_site_label_1
_geom_angle_atom_site_label_2
_geom_angle_atom_site_label_3
_geom_angle
C1 Pb1 C9 97.09(9)
C2 C1 Pb1 116.1(2)
C2 C1 H1 122.0
Pb1 C1 H1 122.0
C1 C2 C3 128.8(3)
C1 C2 H2 115.6
C3 C2 H2 115.6
C4 C3 C8 117.9(3)
C4 C3 C2 122.9(3)
C8 C3 C2 119.2(3)
C3 C4 C5 121.0(3)
C3 C4 H4 119.5
C5 C4 H4 119.5
C6 C5 C4 120.1(3)
C6 C5 H5 119.9
C4 C5 H5 119.9
C5 C6 C7 119.7(3)
C5 C6 H6 120.2
C7 C6 H6 120.2
C8 C7 C6 120.0(3)
C8 C7 H7 120.0
C6 C7 H7 120.0
C7 C8 C3 121.2(3)
C7 C8 H8 119.4
C3 C8 H8 119.4
C14 C9 C10 118.1(2)
C14 C9 Pb1 128.90(17)
C10 C9 Pb1 112.63(16)
C11 C10 C9 121.2(2)
C11 C10 C15 121.8(2)
C9 C10 C15 117.0(2)
C10 C11 C12 120.0(2)
C10 C11 H11 120.0
C12 C11 H11 120.0
C13 C12 C11 119.7(2)
C13 C12 H12 120.2
C11 C12 H12 120.2
C12 C13 C14 120.9(2)
C12 C13 H13 119.5
C14 C13 H13 119.5
C17 C18 C19 118.2(2)
C17 C18 C24 120.2(2)
C19 C18 C24 121.6(2)
C13 C14 C9 120.0(2)
C13 C14 C30 119.0(2)
C9 C14 C30 120.8(2)
C20 C15 C16 120.0(2)
C20 C15 C10 121.1(2)
C16 C15 C10 118.8(2)
C17 C16 C15 118.3(2)
C17 C16 C21 119.9(2)
C15 C16 C21 121.3(2)
C24 C26 H26A 109.5
C24 C26 H26B 109.5
H26A C26 H26B 109.5
C24 C26 H26C 109.5
H26A C26 H26C 109.5
H26B C26 H26C 109.5
C18 C17 C16 122.1(2)
C18 C17 H17 118.9
C16 C17 H17 118.9
C19 C20 C15 118.5(2)
C19 C20 C27 119.7(2)
C15 C20 C27 121.8(2)
C18 C19 C20 122.6(2)
C18 C19 H19 118.7
C20 C19 H19 118.7
C22 C21 C16 108.1(2)
C22 C21 C23 110.3(2)
C16 C21 C23 114.4(2)
C22 C21 H21 108.0
C16 C21 H21 108.0
C23 C21 H21 108.0
C21 C22 H22A 109.5
C21 C22 H22B 109.5
H22A C22 H22B 109.5
C21 C22 H22C 109.5
H22A C22 H22C 109.5
H22B C22 H22C 109.5
C29 C27 C20 113.7(2)
C29 C27 C28 109.3(2)
C20 C27 C28 110.7(2)
C29 C27 H27 107.6
C20 C27 H27 107.6
C28 C27 H27 107.6
C21 C23 H23A 109.5
C21 C23 H23B 109.5
H23A C23 H23B 109.5
C21 C23 H23C 109.5
H23A C23 H23C 109.5
H23B C23 H23C 109.5
C18 C24 C25 111.6(2)
C18 C24 C26 110.7(2)
C25 C24 C26 111.9(2)
C18 C24 H24 107.5
C25 C24 H24 107.5
C26 C24 H24 107.5
C27 C28 H28A 109.5
C27 C28 H28B 109.5
H28A C28 H28B 109.5
C27 C28 H28C 109.5
H28A C28 H28C 109.5
H28B C28 H28C 109.5
C24 C25 H25A 109.5
C24 C25 H25B 109.5
H25A C25 H25B 109.5
C24 C25 H25C 109.5
H25A C25 H25C 109.5
H25B C25 H25C 109.5
C31 C30 C35 119.5(2)
C31 C30 C14 121.5(2)
C35 C30 C14 119.0(2)
C27 C29 H29A 109.5
C27 C29 H29B 109.5
H29A C29 H29B 109.5
C27 C29 H29C 109.5
H29A C29 H29C 109.5
H29B C29 H29C 109.5
C32 C31 C30 118.8(2)
C32 C31 C36 120.0(2)
C30 C31 C36 121.1(2)
C33 C32 C31 122.6(2)
C33 C32 H32 118.7
C31 C32 H32 118.7
C32 C33 C34 117.7(2)
C32 C33 C39 120.9(2)
C34 C33 C39 121.4(2)
C33 C34 C35 122.1(2)
C33 C34 H34 118.9
C35 C34 H34 118.9
C34 C35 C30 119.2(2)
C34 C35 C42 118.9(2)
C30 C35 C42 121.8(2)
C44 C42 C35 112.1(2)
C44 C42 C43 110.5(2)
C35 C42 C43 110.3(2)
C44 C42 H42 107.9
C35 C42 H42 107.9
C43 C42 H42 107.9
C37 C36 C31 111.0(2)
C37 C36 C38 110.2(2)
C31 C36 C38 112.0(2)
C37 C36 H36 107.8
C31 C36 H36 107.8
C38 C36 H36 107.8
C42 C44 H44A 109.5
C42 C44 H44B 109.5
H44A C44 H44B 109.5
C42 C44 H44C 109.5
H44A C44 H44C 109.5
H44B C44 H44C 109.5
C36 C37 H37A 109.5
C36 C37 H37B 109.5
H37A C37 H37B 109.5
C36 C37 H37C 109.5
H37A C37 H37C 109.5
H37B C37 H37C 109.5
C42 C43 H43A 109.5
C42 C43 H43B 109.5
H43A C43 H43B 109.5
C42 C43 H43C 109.5
H43A C43 H43C 109.5
H43B C43 H43C 109.5
C36 C38 H38A 109.5
C36 C38 H38B 109.5
H38A C38 H38B 109.5
C36 C38 H38C 109.5
H38A C38 H38C 109.5
H38B C38 H38C 109.5
C33 C39 C41 110.7(2)
C33 C39 C40 112.9(2)
C41 C39 C40 110.9(2)
C33 C39 H39 107.4
C41 C39 H39 107.4
C40 C39 H39 107.4
C39 C40 H40A 109.5
C39 C40 H40B 109.5
H40A C40 H40B 109.5
C39 C40 H40C 109.5
H40A C40 H40C 109.5
H40B C40 H40C 109.5
C39 C41 H41A 109.5
C39 C41 H41B 109.5
H41A C41 H41B 109.5
C39 C41 H41C 109.5
H41A C41 H41C 109.5
H41B C41 H41C 109.5

loop_
_geom_bond_atom_site_label_1
_geom_bond_atom_site_label_2
_geom_bond_distance
Pb1 C1 2.259(3)
Pb1 C9 2.322(2)
C1 C2 1.342(4)
C1 H1 0.9500
C2 C3 1.475(4)
C2 H2 0.9500
C3 C4 1.387(4)
C3 C8 1.399(4)
C4 C5 1.394(4)
C4 H4 0.9500
C5 C6 1.379(4)
C5 H5 0.9500
C6 C7 1.385(4)
C6 H6 0.9500
C7 C8 1.384(4)
C7 H7 0.9500
C8 H8 0.9500
C9 C14 1.405(3)
C9 C10 1.408(3)
C10 C11 1.386(3)
C10 C15 1.510(3)
C11 C12 1.389(3)
C11 H11 0.9500
C12 C13 1.385(3)
C12 H12 0.9500
C13 C14 1.392(3)
C13 H13 0.9500
C18 C17 1.384(3)
C18 C19 1.388(3)
C18 C24 1.520(3)
C14 C30 1.504(3)
C15 C20 1.410(3)
C15 C16 1.420(3)
C16 C17 1.398(3)
C16 C21 1.530(3)
C26 C24 1.528(4)
C26 H26A 0.9800
C26 H26B 0.9800
C26 H26C 0.9800
C17 H17 0.9500
C20 C19 1.389(3)
C20 C27 1.523(3)
C19 H19 0.9500
C21 C22 1.530(4)
C21 C23 1.531(3)
C21 H21 1.0000
C22 H22A 0.9800
C22 H22B 0.9800
C22 H22C 0.9800
C27 C29 1.522(4)
C27 C28 1.536(4)
C27 H27 1.0000
C23 H23A 0.9800
C23 H23B 0.9800
C23 H23C 0.9800
C24 C25 1.524(4)
C24 H24 1.0000
C28 H28A 0.9800
C28 H28B 0.9800
C28 H28C 0.9800
C25 H25A 0.9800
C25 H25B 0.9800
C25 H25C 0.9800
C30 C31 1.409(3)
C30 C35 1.411(3)
C29 H29A 0.9800
C29 H29B 0.9800
C29 H29C 0.9800
C31 C32 1.392(3)
C31 C36 1.524(3)
C32 C33 1.388(4)
C32 H32 0.9500
C33 C34 1.388(3)
C33 C39 1.519(3)
C34 C35 1.393(3)
C34 H34 0.9500
C35 C42 1.522(3)
C42 C44 1.521(4)
C42 C43 1.537(4)
C42 H42 1.0000
C36 C37 1.519(4)
C36 C38 1.530(4)
C36 H36 1.0000
C44 H44A 0.9800
C44 H44B 0.9800
C44 H44C 0.9800
C37 H37A 0.9800
C37 H37B 0.9800
C37 H37C 0.9800
C43 H43A 0.9800
C43 H43B 0.9800
C43 H43C 0.9800
C38 H38A 0.9800
C38 H38B 0.9800
C38 H38C 0.9800
C39 C41 1.524(4)
C39 C40 1.527(4)
C39 H39 1.0000
C40 H40A 0.9800
C40 H40B 0.9800
C40 H40C 0.9800
C41 H41A 0.9800
C41 H41B 0.9800
C41 H41C 0.9800

loop_
_geom_torsion_atom_site_label_1
_geom_torsion_atom_site_label_2
_geom_torsion_atom_site_label_3
_geom_torsion_atom_site_label_4
_geom_torsion
Pb1 C1 C2 C3 -178.6(2)
C1 C2 C3 C4 -5.1(5)
C1 C2 C3 C8 175.6(3)
C8 C3 C4 C5 -1.3(4)
C2 C3 C4 C5 179.4(2)
C3 C4 C5 C6 1.4(4)
C4 C5 C6 C7 -0.3(4)
C5 C6 C7 C8 -0.9(4)
C6 C7 C8 C3 0.9(4)
C4 C3 C8 C7 0.2(4)
C2 C3 C8 C7 179.5(3)
C14 C9 C10 C11 -1.7(3)
Pb1 C9 C10 C11 -175.67(18)
C14 C9 C10 C15 175.9(2)
Pb1 C9 C10 C15 1.9(3)
C9 C10 C11 C12 -1.0(4)
C15 C10 C11 C12 -178.5(2)
C10 C11 C12 C13 1.8(3)
C11 C12 C13 C14 0.0(4)
C12 C13 C14 C9 -2.8(4)
C12 C13 C14 C30 172.1(2)
C10 C9 C14 C13 3.5(3)
Pb1 C9 C14 C13 176.37(17)
C10 C9 C14 C30 -171.3(2)
Pb1 C9 C14 C30 1.6(3)
C11 C10 C15 C20 -73.1(3)
C9 C10 C15 C20 109.3(3)
C11 C10 C15 C16 109.3(3)
C9 C10 C15 C16 -68.3(3)
C20 C15 C16 C17 -5.0(3)
C10 C15 C16 C17 172.6(2)
C20 C15 C16 C21 167.2(2)
C10 C15 C16 C21 -15.2(3)
C19 C18 C17 C16 0.8(4)
C24 C18 C17 C16 -179.9(2)
C15 C16 C17 C18 3.0(4)
C21 C16 C17 C18 -169.2(2)
C16 C15 C20 C19 3.1(3)
C10 C15 C20 C19 -174.4(2)
C16 C15 C20 C27 -175.9(2)
C10 C15 C20 C27 6.5(3)
C17 C18 C19 C20 -2.8(4)
C24 C18 C19 C20 177.9(2)
C15 C20 C19 C18 0.8(4)
C27 C20 C19 C18 179.9(2)
C17 C16 C21 C22 93.5(3)
C15 C16 C21 C22 -78.5(3)
C17 C16 C21 C23 -29.7(3)
C15 C16 C21 C23 158.2(2)
C19 C20 C27 C29 42.9(3)
C15 C20 C27 C29 -138.1(2)
C19 C20 C27 C28 -80.7(3)
C15 C20 C27 C28 98.4(3)
C17 C18 C24 C25 -109.7(3)
C19 C18 C24 C25 69.6(3)
C17 C18 C24 C26 125.1(2)
C19 C18 C24 C26 -55.6(3)
C13 C14 C30 C31 83.6(3)
C9 C14 C30 C31 -101.5(3)
C13 C14 C30 C35 -92.9(3)
C9 C14 C30 C35 81.9(3)
C35 C30 C31 C32 -0.9(3)
C14 C30 C31 C32 -177.4(2)
C35 C30 C31 C36 176.3(2)
C14 C30 C31 C36 -0.3(4)
C30 C31 C32 C33 -0.7(4)
C36 C31 C32 C33 -177.8(2)
C31 C32 C33 C34 0.7(4)
C31 C32 C33 C39 -178.6(2)
C32 C33 C34 C35 1.0(4)
C39 C33 C34 C35 -179.8(2)
C33 C34 C35 C30 -2.5(4)
C33 C34 C35 C42 173.7(2)
C31 C30 C35 C34 2.4(3)
C14 C30 C35 C34 179.1(2)
C31 C30 C35 C42 -173.7(2)
C14 C30 C35 C42 2.9(3)
C34 C35 C42 C44 61.7(3)
C30 C35 C42 C44 -122.2(2)
C34 C35 C42 C43 -61.9(3)
C30 C35 C42 C43 114.2(3)
C32 C31 C36 C37 71.3(3)
C30 C31 C36 C37 -105.8(3)
C32 C31 C36 C38 -52.3(3)
C30 C31 C36 C38 130.6(3)
C32 C33 C39 C41 99.2(3)
C34 C33 C39 C41 -80.0(3)
C32 C33 C39 C40 -135.8(2)
C34 C33 C39 C40 45.0(3)
